data_7240511
loop_
_publ_author_name
'Wang, Yang'
'Luo, Mengjia'
'Zhao, Pei'
'Che, Xiangli'
'Cao, Yunzhen'
'Huang, Fuqiang'

_publ_section_title
;
 Sr4Pb1.5Sb5O5Se8: a new mid-infrared nonlinear optical material with a
 moderate SHG response
;
_journal_name_full CrystEngComm
_journal_paper_doi 10.1039/D0CE00084A
_journal_year 2020
_chemical_formula_sum 'O5 Pb1.5 Sb5 Se8 Sr4'
_chemical_formula_weight 1981.70
_space_group_crystal_system monoclinic
_space_group_IT_number 8
_space_group_name_Hall 'C -2y'
_space_group_name_H-M_alt 'C 1 m 1'
_audit_creation_method SHELXL-2014/7
_audit_update_record
;
2020-01-19 deposited with the CCDC.	2020-05-13 downloaded from the CCDC.
;
_cell_angle_alpha 90
_cell_angle_beta 95.068(3)
_cell_angle_gamma 90
_cell_formula_units_Z 2
_cell_length_a 18.8403(15)
_cell_length_b 4.2335(3)
_cell_length_c 15.3364(12)
_cell_measurement_reflns_used 1604
_cell_measurement_temperature 273(2)
_cell_measurement_theta_max 25
_cell_measurement_theta_min 5
_cell_volume 1218.46(16)
_computing_structure_refinement 'SHELXL-2014/7 (Sheldrick, 2014)'
_diffrn_ambient_temperature 273(2)
_diffrn_measured_fraction_theta_full 0.998
_diffrn_measured_fraction_theta_max 0.998
_diffrn_measurement_device_type 'CCD area detector'
_diffrn_measurement_method 'phi and omega scans'
_diffrn_radiation_type MoK\a
_diffrn_radiation_wavelength 0.71073
_diffrn_reflns_av_R_equivalents 0.0539
_diffrn_reflns_av_unetI/netI 0.0565
_diffrn_reflns_Laue_measured_fraction_full 0.998
_diffrn_reflns_Laue_measured_fraction_max 0.998
_diffrn_reflns_limit_h_max 22
_diffrn_reflns_limit_h_min -22
_diffrn_reflns_limit_k_max 5
_diffrn_reflns_limit_k_min -4
_diffrn_reflns_limit_l_max 18
_diffrn_reflns_limit_l_min -16
_diffrn_reflns_number 7205
_diffrn_reflns_point_group_measured_fraction_full 0.998
_diffrn_reflns_point_group_measured_fraction_max 0.998
_diffrn_reflns_theta_full 24.998
_diffrn_reflns_theta_max 24.998
_diffrn_reflns_theta_min 2.445
_exptl_absorpt_coefficient_mu 36.406
_exptl_absorpt_correction_T_max 0.52
_exptl_absorpt_correction_T_min 0.38
_exptl_absorpt_correction_type multi-scan
_exptl_crystal_colour black
_exptl_crystal_density_diffrn 5.401
_exptl_crystal_density_method 'not measured'
_exptl_crystal_description rod
_exptl_crystal_F_000 1684
_exptl_crystal_size_max 0.072
_exptl_crystal_size_mid 0.023
_exptl_crystal_size_min 0.018
_exptl_transmission_factor_max 0.38
_exptl_transmission_factor_min 0.52
_refine_diff_density_max 1.322
_refine_diff_density_min -2.220
_refine_diff_density_rms 0.592
_refine_ls_abs_structure_details
;
 Refined as an inversion twin.
;
_refine_ls_abs_structure_Flack 0.503(11)
_refine_ls_extinction_coef 0.00080(7)
_refine_ls_extinction_expression Fc^*^=kFc[1+0.001xFc^2^\l^3^/sin(2\q)]^-1/4^
_refine_ls_extinction_method 'SHELXL-2014/7 (Sheldrick 2014'
_refine_ls_goodness_of_fit_ref 1.046
_refine_ls_hydrogen_treatment undef
_refine_ls_matrix_type full
_refine_ls_number_parameters 148
_refine_ls_number_reflns 2311
_refine_ls_number_restraints 21
_refine_ls_restrained_S_all 1.045
_refine_ls_R_factor_all 0.0572
_refine_ls_R_factor_gt 0.0375
_refine_ls_shift/su_max 0.015
_refine_ls_shift/su_mean 0.003
_refine_ls_structure_factor_coef Fsqd
_refine_ls_weighting_details 'w=1/[\s^2^(Fo^2^)+(0.0326P)^2^+26.6582P] where P=(Fo^2^+2Fc^2^)/3'
_refine_ls_weighting_scheme calc
_refine_ls_wR_factor_gt 0.0868
_refine_ls_wR_factor_ref 0.0978
_reflns_Friedel_coverage 0.998
_reflns_Friedel_fraction_full 0.998
_reflns_Friedel_fraction_max 0.998
_reflns_number_gt 1801
_reflns_number_total 2311
_reflns_threshold_expression 'I > 2\s(I)'
_cod_data_source_file d0ce00084a1.cif
_cod_data_source_block 12251_b
_cod_depositor_comments
;
The following automatic conversions were performed:

data item '_exptl_absorpt_correction_type' value 'Multi-scan' was
changed to 'multi-scan' in accordance with the
/home/data/users/saulius/crontab/automatic-downloads/rss-feeds/RSC/lib/dictionaries/cif_core.dic
dictionary named 'cif_core.dic' version 2.4.2 last updated on
2011-04-26.

Automatic conversion script
Id: cif_fix_values 7556 2019-12-06 15:28:31Z antanas 
;
_cod_original_sg_symbol_H-M 'C m'
_cod_original_formula_sum 'O5 Pb1.50 Sb5 Se8 Sr4'
_cod_database_code 7240511
_shelx_shelxl_version_number 2014/7
_shelx_space_group_comment
;
The symmetry employed for this shelxl refinement is uniquely defined
by the following loop, which should always be used as a source of
symmetry information in preference to the above space-group names.
They are only intended as comments.
;

loop_
_space_group_symop_operation_xyz
'x, y, z'
'x, -y, z'
'x+1/2, y+1/2, z'
'x+1/2, -y+1/2, z'

loop_
_atom_site_label
_atom_site_type_symbol
_atom_site_fract_x
_atom_site_fract_y
_atom_site_fract_z
_atom_site_U_iso_or_equiv
_atom_site_adp_type
_atom_site_occupancy
_atom_site_site_symmetry_order
_atom_site_calc_flag
_atom_site_refinement_flags_posn
_atom_site_refinement_flags_adp
_atom_site_refinement_flags_occupancy
_atom_site_disorder_assembly
_atom_site_disorder_group
Pb1 Pb 0.6398(2) 2.0000 0.5540(3) 0.0337(14) Uani 0.706(3) 2 d S T P . .
Sr1 Sr 1.1790(3) 0.0000 1.0670(4) 0.0125(17) Uani 1 2 d S T P . .
O4 O 0.955(2) 1.0000 0.899(2) 0.0264(16) Uani 1 2 d S TU P . .
Sb3 Sb 0.4482(2) 1.5000 0.4499(3) 0.0088(10) Uani 1 2 d S T P . .
Pb2 Pb 0.0673(2) 0.5000 0.2640(3) 0.0315(12) Uani 0.794(3) 2 d S T P . .
O1 O 1.138(3) 0.5000 0.988(3) 0.037(7) Uani 1 2 d S T P . .
Sb4 Sb 0.2571(4) 1.0000 0.3580(5) 0.0121(4) Uani 1 2 d S T P . .
Sr4 Sr 0.8365(3) 1.5000 0.6498(5) 0.0186(18) Uani 1 2 d S T P . .
O2 O 1.138(2) 1.0000 0.893(4) 0.0279(14) Uani 0.58(8) 2 d S T P . .
Sb1 Sb 1.1566(3) 0.5000 0.8636(4) 0.0279(14) Uani 1 2 d S TU P . .
Sb2 Sb 0.8564(3) 1.0000 0.8493(4) 0.0268(14) Uani 1 2 d S TU P . .
Sb5 Sb -0.1248(2) 0.0000 0.1604(3) 0.0186(13) Uani 1 2 d S T P . .
Sr3 Sr 1.0144(4) 1.0000 0.7497(5) 0.0153(16) Uani 1 2 d S T P . .
Se3 Se 0.2970(5) 1.5000 0.4950(5) 0.023(2) Uani 1 2 d S T P . .
Sr2 Sr 1.0016(4) 0.5000 0.9656(4) 0.0108(16) Uani 1 2 d S T P . .
Se2 Se 0.4910(4) 2.0000 0.5844(5) 0.0206(19) Uani 1 2 d S T P . .
Se4 Se 0.4133(5) 1.0000 0.3091(6) 0.0228(18) Uani 1 2 d S T P . .
Se1 Se 0.6718(4) 1.5000 0.6742(5) 0.024(2) Uani 1 2 d S T P . .
Se8 Se -0.1585(4) -0.5000 0.0373(5) 0.030(2) Uani 1 2 d S T P . .
Se7 Se 0.0236(4) 0.0000 0.1262(5) 0.0202(19) Uani 1 2 d S T P . .
Se5 Se 0.1013(5) 1.0000 0.3971(6) 0.0249(19) Uani 1 2 d S T P . .
Se6 Se 0.2180(5) 0.5000 0.2134(5) 0.0209(19) Uani 1 2 d S T P . .
O3 O 1.059(2) 0.5000 0.823(2) 0.018(4) Uani 1 2 d S TU P . .
O6 O 0.874(2) 1.0000 0.729(3) 0.0268(16) Uani 1 2 d S TU P . .
O5 O 0.864(3) 0.5000 0.821(5) 0.0268(14) Uani 0.42(8) 2 d S T P . .

loop_
_atom_site_aniso_label
_atom_site_aniso_U_11
_atom_site_aniso_U_22
_atom_site_aniso_U_33
_atom_site_aniso_U_23
_atom_site_aniso_U_13
_atom_site_aniso_U_12
Pb1 0.031(3) 0.026(3) 0.044(3) 0.000 0.001(2) 0.000
Sr1 0.021(4) 0.010(4) 0.005(3) 0.000 -0.004(3) 0.000
O4 0.010(3) 0.062(4) 0.008(3) 0.000 0.000(2) 0.000
Sb3 0.007(2) 0.007(2) 0.013(2) 0.000 0.0042(18) 0.000
Pb2 0.030(2) 0.028(2) 0.036(2) 0.000 0.0032(19) 0.000
O1 0.049(16) 0.056(18) 0.006(13) 0.000 0.009(12) 0.000
Sb4 0.0135(7) 0.0108(8) 0.0122(10) 0.000 0.0017(6) 0.000
Sr4 0.010(3) 0.014(4) 0.034(4) 0.000 0.009(3) 0.000
O2 0.010(2) 0.058(4) 0.015(3) 0.000 0.001(2) 0.000
Sb1 0.010(2) 0.058(4) 0.015(3) 0.000 0.001(2) 0.000
Sb2 0.010(2) 0.062(4) 0.008(2) 0.000 0.0003(19) 0.000
Sb5 0.015(3) 0.011(3) 0.029(3) 0.000 0.001(2) 0.000
Sr3 0.009(3) 0.019(4) 0.019(3) 0.000 0.004(3) 0.000
Se3 0.033(4) 0.016(4) 0.019(4) 0.000 -0.006(3) 0.000
Sr2 0.020(4) 0.006(3) 0.006(3) 0.000 -0.002(3) 0.000
Se2 0.027(4) 0.024(5) 0.012(3) 0.000 0.008(3) 0.000
Se4 0.016(3) 0.023(4) 0.030(4) 0.000 0.004(3) 0.000
Se1 0.012(4) 0.043(6) 0.018(4) 0.000 0.001(4) 0.000
Se8 0.022(4) 0.046(6) 0.023(5) 0.000 0.011(4) 0.000
Se7 0.020(4) 0.020(4) 0.021(4) 0.000 0.000(3) 0.000
Se5 0.025(4) 0.033(5) 0.016(3) 0.000 0.002(3) 0.000
Se6 0.041(5) 0.014(4) 0.005(3) 0.000 -0.007(3) 0.000
O3 0.007(6) 0.039(7) 0.007(7) 0.000 0.000(6) 0.000
O6 0.010(3) 0.062(4) 0.008(3) 0.000 0.000(2) 0.000
O5 0.010(2) 0.062(4) 0.008(2) 0.000 0.0003(19) 0.000

loop_
_atom_type_symbol
_atom_type_description
_atom_type_scat_dispersion_real
_atom_type_scat_dispersion_imag
_atom_type_scat_source
O O 0.0106 0.0060 'International Tables Vol C Tables 4.2.6.8 and 6.1.1.4'
Pb Pb -3.3944 10.1111 'International Tables Vol C Tables 4.2.6.8 and 6.1.1.4'
Sb Sb -0.5866 1.5461 'International Tables Vol C Tables 4.2.6.8 and 6.1.1.4'
Se Se -0.0929 2.2259 'International Tables Vol C Tables 4.2.6.8 and 6.1.1.4'
Sr Sr -1.5307 3.2498 'International Tables Vol C Tables 4.2.6.8 and 6.1.1.4'

loop_
_geom_angle_atom_site_label_1
_geom_angle_atom_site_label_2
_geom_angle_atom_site_label_3
_geom_angle
_geom_angle_site_symmetry_1
_geom_angle_site_symmetry_3
_geom_angle_publ_flag
Se1 Pb1 Se1 96.5(3) . 1_565 ?
Se1 Pb1 Se2 92.8(2) . . ?
Se1 Pb1 Se2 92.8(2) 1_565 . ?
Se1 Pb1 Se3 92.0(2) . 3 ?
Se1 Pb1 Se3 92.0(2) 1_565 3 ?
Se2 Pb1 Se3 172.8(3) . 3 ?
Se1 Pb1 Se5 90.92(17) . 3 ?
Se1 Pb1 Se5 172.5(2) 1_565 3 ?
Se2 Pb1 Se5 87.9(2) . 3 ?
Se3 Pb1 Se5 86.7(2) 3 3 ?
Se1 Pb1 Se5 172.5(2) . 3_565 ?
Se1 Pb1 Se5 90.92(17) 1_565 3_565 ?
Se2 Pb1 Se5 87.9(2) . 3_565 ?
Se3 Pb1 Se5 86.7(2) 3 3_565 ?
Se5 Pb1 Se5 81.6(2) 3 3_565 ?
O1 Sr1 O1 114(2) . 1_545 ?
O1 Sr1 O2 58.7(10) . 1_545 ?
O1 Sr1 O2 58.7(10) 1_545 1_545 ?
O1 Sr1 Se6 79.5(10) . 1_656 ?
O1 Sr1 Se6 162.6(11) 1_545 1_656 ?
O2 Sr1 Se6 137.35(13) 1_545 1_656 ?
O1 Sr1 Se6 162.6(11) . 1_646 ?
O1 Sr1 Se6 79.5(10) 1_545 1_646 ?
O2 Sr1 Se6 137.35(13) 1_545 1_646 ?
Se6 Sr1 Se6 85.2(2) 1_656 1_646 ?
O1 Sr1 Se8 100.9(12) . 3_656 ?
O1 Sr1 Se8 100.9(12) 1_545 3_656 ?
O2 Sr1 Se8 93.2(9) 1_545 3_656 ?
Se6 Sr1 Se8 86.2(3) 1_656 3_656 ?
Se6 Sr1 Se8 86.2(3) 1_646 3_656 ?
O1 Sr1 Se7 83.6(12) . 1_656 ?
O1 Sr1 Se7 83.6(12) 1_545 1_656 ?
O2 Sr1 Se7 95.2(9) 1_545 1_656 ?
Se6 Sr1 Se7 87.6(2) 1_656 1_656 ?
Se6 Sr1 Se7 87.6(2) 1_646 1_656 ?
Se8 Sr1 Se7 171.6(3) 3_656 1_656 ?
O1 Sr1 Sb1 93.9(10) . 1_545 ?
O1 Sr1 Sb1 28.8(11) 1_545 1_545 ?
O2 Sr1 Sb1 35.2(2) 1_545 1_545 ?
Se6 Sr1 Sb1 168.1(2) 1_656 1_545 ?
Se6 Sr1 Sb1 102.52(13) 1_646 1_545 ?
Se8 Sr1 Sb1 85.3(2) 3_656 1_545 ?
Se7 Sr1 Sb1 101.6(2) 1_656 1_545 ?
O1 Sr1 Sb1 28.8(11) . . ?
O1 Sr1 Sb1 93.9(10) 1_545 . ?
O2 Sr1 Sb1 35.2(2) 1_545 . ?
Se6 Sr1 Sb1 102.52(13) 1_656 . ?
Se6 Sr1 Sb1 168.1(2) 1_646 . ?
Se8 Sr1 Sb1 85.3(2) 3_656 . ?
Se7 Sr1 Sb1 101.6(2) 1_656 . ?
Sb1 Sr1 Sb1 68.47(15) 1_545 . ?
O1 Sr1 Sr2 92.8(11) . 1_545 ?
O1 Sr1 Sr2 36.0(12) 1_545 1_545 ?
O2 Sr1 Sr2 58.6(7) 1_545 1_545 ?
Se6 Sr1 Sr2 138.3(3) 1_656 1_545 ?
Se6 Sr1 Sr2 93.13(18) 1_646 1_545 ?
Se8 Sr1 Sr2 135.38(18) 3_656 1_545 ?
Se7 Sr1 Sr2 50.70(17) 1_656 1_545 ?
Sb1 Sr1 Sr2 51.23(15) 1_545 1_545 ?
Sb1 Sr1 Sr2 87.08(17) . 1_545 ?
O1 Sr1 Sr2 36.0(12) . . ?
O1 Sr1 Sr2 92.8(11) 1_545 . ?
O2 Sr1 Sr2 58.6(7) 1_545 . ?
Se6 Sr1 Sr2 93.13(18) 1_656 . ?
Se6 Sr1 Sr2 138.3(3) 1_646 . ?
Se8 Sr1 Sr2 135.38(18) 3_656 . ?
Se7 Sr1 Sr2 50.70(17) 1_656 . ?
Sb1 Sr1 Sr2 87.08(17) 1_545 . ?
Sb1 Sr1 Sr2 51.23(14) . . ?
Sr2 Sr1 Sr2 61.48(14) 1_545 . ?
O1 Sr1 Sr1 147.1(10) . 1_545 ?
O1 Sr1 Sr1 32.9(10) 1_545 1_545 ?
O2 Sr1 Sr1 90.001(7) 1_545 1_545 ?
Se6 Sr1 Sr1 132.61(12) 1_656 1_545 ?
Se6 Sr1 Sr1 47.39(12) 1_646 1_545 ?
Se8 Sr1 Sr1 90.000(1) 3_656 1_545 ?
Se7 Sr1 Sr1 90.000(2) 1_656 1_545 ?
Sb1 Sr1 Sr1 55.76(7) 1_545 1_545 ?
Sb1 Sr1 Sr1 124.24(7) . 1_545 ?
Sr2 Sr1 Sr1 59.26(7) 1_545 1_545 ?
Sr2 Sr1 Sr1 120.74(7) . 1_545 ?
Sb2 O4 Sr2 116.7(10) . . ?
Sb2 O4 Sr2 116.7(10) . 1_565 ?
Sr2 O4 Sr2 117.4(15) . 1_565 ?
Sb2 O4 Sr3 97.3(14) . . ?
Sr2 O4 Sr3 101.6(11) . . ?
Sr2 O4 Sr3 101.6(11) 1_565 . ?
Se3 Sb3 Se2 92.5(2) . . ?
Se3 Sb3 Se2 92.5(2) . 1_545 ?
Se2 Sb3 Se2 89.2(2) . 1_545 ?
Se3 Sb3 Se4 90.8(2) . . ?
Se2 Sb3 Se4 176.7(3) . . ?
Se2 Sb3 Se4 91.43(15) 1_545 . ?
Se3 Sb3 Se4 90.8(2) . 1_565 ?
Se2 Sb3 Se4 91.43(15) . 1_565 ?
Se2 Sb3 Se4 176.7(3) 1_545 1_565 ?
Se4 Sb3 Se4 87.8(3) . 1_565 ?
Se3 Sb3 Se5 178.1(3) . 3 ?
Se2 Sb3 Se5 88.9(2) . 3 ?
Se2 Sb3 Se5 88.9(2) 1_545 3 ?
Se4 Sb3 Se5 87.9(2) . 3 ?
Se4 Sb3 Se5 87.9(2) 1_565 3 ?
Se5 Pb2 Se5 90.9(3) . 1_545 ?
Se5 Pb2 Se6 91.5(2) . . ?
Se5 Pb2 Se6 91.5(2) 1_545 . ?
Se5 Pb2 Se4 89.8(2) . 3_445 ?
Se5 Pb2 Se4 89.8(2) 1_545 3_445 ?
Se6 Pb2 Se4 178.2(3) . 3_445 ?
Se5 Pb2 Se7 90.58(15) . 1_565 ?
Se5 Pb2 Se7 176.7(3) 1_545 1_565 ?
Se6 Pb2 Se7 91.4(2) . 1_565 ?
Se4 Pb2 Se7 87.3(2) 3_445 1_565 ?
Se5 Pb2 Se7 176.7(3) . . ?
Se5 Pb2 Se7 90.58(15) 1_545 . ?
Se6 Pb2 Se7 91.4(2) . . ?
Se4 Pb2 Se7 87.3(2) 3_445 . ?
Se7 Pb2 Se7 87.8(2) 1_565 . ?
Sb1 O1 Sr1 113.1(13) . . ?
Sb1 O1 Sr1 113.1(13) . 1_565 ?
Sr1 O1 Sr1 114(2) . 1_565 ?
Sb1 O1 Sr2 97(2) . . ?
Sr1 O1 Sr2 108.8(13) . . ?
Sr1 O1 Sr2 108.8(13) 1_565 . ?
Se3 Sb4 Se3 88.6(3) . 1_545 ?
Se3 Sb4 Se5 92.7(3) . . ?
Se3 Sb4 Se5 92.7(3) 1_545 . ?
O6 Sr4 O6 115.1(18) . 1_565 ?
O6 Sr4 O5 59.7(10) . 1_565 ?
O6 Sr4 O5 59.7(10) 1_565 1_565 ?
O6 Sr4 Se1 100.3(10) . . ?
O6 Sr4 Se1 100.3(10) 1_565 . ?
O5 Sr4 Se1 89.6(12) 1_565 . ?
O6 Sr4 Se2 85.8(10) . 3_545 ?
O6 Sr4 Se2 85.8(10) 1_565 3_545 ?
O5 Sr4 Se2 102.1(13) 1_565 3_545 ?
Se1 Sr4 Se2 168.4(3) . 3_545 ?
O6 Sr4 Se3 80.7(9) . 3_545 ?
O6 Sr4 Se3 161.4(10) 1_565 3_545 ?
O5 Sr4 Se3 138.5(2) 1_565 3_545 ?
Se1 Sr4 Se3 85.5(3) . 3_545 ?
Se2 Sr4 Se3 85.7(2) 3_545 3_545 ?
O6 Sr4 Se3 161.4(10) . 3 ?
O6 Sr4 Se3 80.7(9) 1_565 3 ?
O5 Sr4 Se3 138.5(2) 1_565 3 ?
Se1 Sr4 Se3 85.5(3) . 3 ?
Se2 Sr4 Se3 85.7(2) 3_545 3 ?
Se3 Sr4 Se3 82.3(3) 3_545 3 ?
O6 Sr4 Sb2 94.6(10) . 1_565 ?
O6 Sr4 Sb2 28.0(10) 1_565 1_565 ?
O5 Sr4 Sb2 35.00(16) 1_565 1_565 ?
Se1 Sr4 Sb2 86.0(2) . 1_565 ?
Se2 Sr4 Sb2 103.5(2) 3_545 1_565 ?
Se3 Sr4 Sb2 169.4(2) 3_545 1_565 ?
Se3 Sr4 Sb2 103.46(13) 3 1_565 ?
O6 Sr4 Sb2 28.0(10) . . ?
O6 Sr4 Sb2 94.6(10) 1_565 . ?
O5 Sr4 Sb2 35.00(16) 1_565 . ?
Se1 Sr4 Sb2 86.0(2) . . ?
Se2 Sr4 Sb2 103.5(2) 3_545 . ?
Se3 Sr4 Sb2 103.46(13) 3_545 . ?
Se3 Sr4 Sb2 169.4(2) 3 . ?
Sb2 Sr4 Sb2 69.52(16) 1_565 . ?
O6 Sr4 Sr3 37.5(10) . . ?
O6 Sr4 Sr3 94.0(9) 1_565 . ?
O5 Sr4 Sr3 63.1(10) 1_565 . ?
Se1 Sr4 Sr3 136.67(19) . . ?
Se2 Sr4 Sr3 51.67(17) 3_545 . ?
Se3 Sr4 Sr3 93.65(17) 3_545 . ?
Se3 Sr4 Sr3 137.4(2) 3 . ?
Sb2 Sr4 Sr3 88.10(19) 1_565 . ?
Sb2 Sr4 Sr3 51.97(15) . . ?
O6 Sr4 Sr3 94.0(9) . 1_565 ?
O6 Sr4 Sr3 37.5(9) 1_565 1_565 ?
O5 Sr4 Sr3 63.1(10) 1_565 1_565 ?
Se1 Sr4 Sr3 136.68(19) . 1_565 ?
Se2 Sr4 Sr3 51.67(17) 3_545 1_565 ?
Se3 Sr4 Sr3 137.4(2) 3_545 1_565 ?
Se3 Sr4 Sr3 93.65(17) 3 1_565 ?
Sb2 Sr4 Sr3 51.98(15) 1_565 1_565 ?
Sb2 Sr4 Sr3 88.10(19) . 1_565 ?
Sr3 Sr4 Sr3 61.47(14) . 1_565 ?
O6 Sr4 Sr4 147.6(9) . 1_565 ?
O6 Sr4 Sr4 32.4(9) 1_565 1_565 ?
O5 Sr4 Sr4 90.001(6) 1_565 1_565 ?
Se1 Sr4 Sr4 90.000(1) . 1_565 ?
Se2 Sr4 Sr4 90.000(1) 3_545 1_565 ?
Se3 Sr4 Sr4 131.13(13) 3_545 1_565 ?
Se3 Sr4 Sr4 48.87(13) 3 1_565 ?
Sb2 Sr4 Sr4 55.24(8) 1_565 1_565 ?
Sb2 Sr4 Sr4 124.76(8) . 1_565 ?
Sr3 Sr4 Sr4 120.74(7) . 1_565 ?
Sr3 Sr4 Sr4 59.26(7) 1_565 1_565 ?
Sb1 O2 Sb1 148(3) . 1_565 ?
Sb1 O2 Sr1 99.4(14) . 1_565 ?
Sb1 O2 Sr1 99.4(14) 1_565 1_565 ?
Sb1 O2 Sr3 88.9(14) . . ?
Sb1 O2 Sr3 88.9(14) 1_565 . ?
Sr1 O2 Sr3 147.3(18) 1_565 . ?
O3 Sb1 O1 94.1(19) . . ?
O3 Sb1 O2 84.0(12) . . ?
O1 Sb1 O2 75.9(14) . . ?
O3 Sb1 O2 84.0(12) . 1_545 ?
O1 Sb1 O2 75.9(14) . 1_545 ?
O2 Sb1 O2 148(3) . 1_545 ?
O3 Sb1 Sr2 46.1(10) . . ?
O1 Sb1 Sr2 48.0(16) . . ?
O2 Sb1 Sr2 75.3(11) . . ?
O2 Sb1 Sr2 75.3(11) 1_545 . ?
O3 Sb1 Sr3 37.5(4) . 1_545 ?
O1 Sb1 Sr3 106.0(13) . 1_545 ?
O2 Sb1 Sr3 121.3(12) . 1_545 ?
O2 Sb1 Sr3 54.9(13) 1_545 1_545 ?
Sr2 Sb1 Sr3 66.92(14) . 1_545 ?
O3 Sb1 Sr3 37.5(4) . . ?
O1 Sb1 Sr3 106.0(13) . . ?
O2 Sb1 Sr3 54.9(13) . . ?
O2 Sb1 Sr3 121.3(12) 1_545 . ?
Sr2 Sb1 Sr3 66.92(14) . . ?
Sr3 Sb1 Sr3 69.23(16) 1_545 . ?
O3 Sb1 Sr1 107.9(8) . . ?
O1 Sb1 Sr1 38.0(7) . . ?
O2 Sb1 Sr1 112.4(14) . . ?
O2 Sb1 Sr1 45.4(14) 1_545 . ?
Sr2 Sb1 Sr1 70.09(19) . . ?
Sr3 Sb1 Sr1 95.28(15) 1_545 . ?
Sr3 Sb1 Sr1 137.0(2) . . ?
O3 Sb1 Sr1 107.9(8) . 1_565 ?
O1 Sb1 Sr1 38.0(7) . 1_565 ?
O2 Sb1 Sr1 45.4(14) . 1_565 ?
O2 Sb1 Sr1 112.4(14) 1_545 1_565 ?
Sr2 Sb1 Sr1 70.09(19) . 1_565 ?
Sr3 Sb1 Sr1 137.0(2) 1_545 1_565 ?
Sr3 Sb1 Sr1 95.28(15) . 1_565 ?
Sr1 Sb1 Sr1 68.47(15) . 1_565 ?
O6 Sb2 O4 97.8(17) . . ?
O6 Sb2 O5 77.7(18) . . ?
O4 Sb2 O5 89.8(16) . . ?
O6 Sb2 O5 77.7(18) . 1_565 ?
O4 Sb2 O5 89.8(16) . 1_565 ?
O5 Sb2 O5 155(4) . 1_565 ?
O6 Sb2 Sr3 49.0(13) . . ?
O4 Sb2 Sr3 48.8(11) . . ?
O5 Sb2 Sr3 80.6(16) . . ?
O5 Sb2 Sr3 80.6(16) 1_565 . ?
O6 Sb2 Sr4 38.2(5) . . ?
O4 Sb2 Sr4 110.1(9) . . ?
O5 Sb2 Sr4 113.4(18) . . ?
O5 Sb2 Sr4 44.2(18) 1_565 . ?
Sr3 Sb2 Sr4 70.41(19) . . ?
O6 Sb2 Sr4 38.2(5) . 1_545 ?
O4 Sb2 Sr4 110.1(9) . 1_545 ?
O5 Sb2 Sr4 44.2(18) . 1_545 ?
O5 Sb2 Sr4 113.4(18) 1_565 1_545 ?
Sr3 Sb2 Sr4 70.41(19) . 1_545 ?
Sr4 Sb2 Sr4 69.52(16) . 1_545 ?
O6 Sb2 Sr2 106.2(11) . . ?
O4 Sb2 Sr2 35.8(3) . . ?
O5 Sb2 Sr2 59.2(16) . . ?
O5 Sb2 Sr2 125.5(16) 1_565 . ?
Sr3 Sb2 Sr2 66.04(14) . . ?
Sr4 Sb2 Sr2 136.4(2) . . ?
Sr4 Sb2 Sr2 94.93(14) 1_545 . ?
O6 Sb2 Sr2 106.2(11) . 1_565 ?
O4 Sb2 Sr2 35.8(3) . 1_565 ?
O5 Sb2 Sr2 125.5(16) . 1_565 ?
O5 Sb2 Sr2 59.2(16) 1_565 1_565 ?
Sr3 Sb2 Sr2 66.04(14) . 1_565 ?
Sr4 Sb2 Sr2 94.93(15) . 1_565 ?
Sr4 Sb2 Sr2 136.4(2) 1_545 1_565 ?
Sr2 Sb2 Sr2 68.14(15) . 1_565 ?
Se8 Sb5 Se8 95.0(3) 1_565 . ?
Se8 Sb5 Se7 92.4(2) 1_565 . ?
Se8 Sb5 Se7 92.4(2) . . ?
O3 Sr3 O3 115.4(14) 1_565 . ?
O3 Sr3 O4 76.1(8) 1_565 . ?
O3 Sr3 O4 76.1(8) . . ?
O3 Sr3 O6 110.2(9) 1_565 . ?
O3 Sr3 O6 110.2(10) . . ?
O4 Sr3 O6 67.0(13) . . ?
O3 Sr3 O2 58.4(7) 1_565 . ?
O3 Sr3 O2 58.4(7) . . ?
O4 Sr3 O2 74.2(13) . . ?
O6 Sr3 O2 141.2(13) . . ?
O3 Sr3 Se1 83.3(9) 1_565 3_545 ?
O3 Sr3 Se1 83.3(9) . 3_545 ?
O4 Sr3 Se1 140.6(9) . 3_545 ?
O6 Sr3 Se1 152.4(11) . 3_545 ?
O2 Sr3 Se1 66.4(9) . 3_545 ?
O3 Sr3 Se2 154.5(8) 1_565 3_535 ?
O3 Sr3 Se2 79.6(7) . 3_535 ?
O4 Sr3 Se2 129.0(5) . 3_535 ?
O6 Sr3 Se2 80.9(8) . 3_535 ?
O2 Sr3 Se2 126.4(6) . 3_535 ?
Se1 Sr3 Se2 78.0(2) 3_545 3_535 ?
O3 Sr3 Se2 79.6(7) 1_565 3_545 ?
O3 Sr3 Se2 154.5(8) . 3_545 ?
O4 Sr3 Se2 129.0(5) . 3_545 ?
O6 Sr3 Se2 80.9(8) . 3_545 ?
O2 Sr3 Se2 126.4(6) . 3_545 ?
Se1 Sr3 Se2 78.0(2) 3_545 3_545 ?
Se2 Sr3 Se2 79.7(2) 3_535 3_545 ?
O3 Sr3 Sb2 93.8(9) 1_565 . ?
O3 Sr3 Sb2 93.8(9) . . ?
O4 Sr3 Sb2 34.0(9) . . ?
O6 Sr3 Sb2 33.0(10) . . ?
O2 Sr3 Sb2 108.2(10) . . ?
Se1 Sr3 Sb2 174.5(3) 3_545 . ?
Se2 Sr3 Sb2 106.1(2) 3_535 . ?
Se2 Sr3 Sb2 106.1(2) 3_545 . ?
O3 Sr3 Sb1 94.2(7) 1_565 . ?
O3 Sr3 Sb1 27.5(8) . . ?
O4 Sr3 Sb1 86.2(7) . . ?
O6 Sr3 Sb1 136.8(6) . . ?
O2 Sr3 Sb1 36.2(3) . . ?
Se1 Sr3 Sb1 61.96(16) 3_545 . ?
Se2 Sr3 Sb1 92.15(16) 3_535 . ?
Se2 Sr3 Sb1 140.0(3) 3_545 . ?
Sb2 Sr3 Sb1 113.8(2) . . ?
O3 Sr3 Sb1 27.5(8) 1_565 1_565 ?
O3 Sr3 Sb1 94.2(8) . 1_565 ?
O4 Sr3 Sb1 86.2(7) . 1_565 ?
O6 Sr3 Sb1 136.8(6) . 1_565 ?
O2 Sr3 Sb1 36.2(3) . 1_565 ?
Se1 Sr3 Sb1 61.96(16) 3_545 1_565 ?
Se2 Sr3 Sb1 140.0(3) 3_535 1_565 ?
Se2 Sr3 Sb1 92.15(16) 3_545 1_565 ?
Sb2 Sr3 Sb1 113.8(2) . 1_565 ?
Sb1 Sr3 Sb1 69.23(16) . 1_565 ?
O3 Sr3 Sr2 96.9(7) 1_565 . ?
O3 Sr3 Sr2 38.3(8) . . ?
O4 Sr3 Sr2 37.8(4) . . ?
O6 Sr3 Sr2 88.1(9) . . ?
O2 Sr3 Sr2 59.8(7) . . ?
Se1 Sr3 Sr2 114.83(16) 3_545 . ?
Se2 Sr3 Sr2 106.61(12) 3_535 . ?
Se2 Sr3 Sr2 166.37(18) 3_545 . ?
Sb2 Sr3 Sr2 60.81(12) . . ?
Sb1 Sr3 Sr2 53.00(14) . . ?
Sb1 Sr3 Sr2 90.36(14) 1_565 . ?
Sb3 Se3 Sb4 91.3(3) . 1_565 ?
Sb3 Se3 Sb4 91.3(3) . . ?
Sb4 Se3 Sb4 88.6(3) 1_565 . ?
Sb3 Se3 Pb1 176.9(3) . 3_445 ?
Sb4 Se3 Pb1 91.0(3) 1_565 3_445 ?
Sb4 Se3 Pb1 91.0(3) . 3_445 ?
Sb3 Se3 Sr4 90.4(2) . 3_455 ?
Sb4 Se3 Sr4 94.53(13) 1_565 3_455 ?
Sb4 Se3 Sr4 176.4(3) . 3_455 ?
Pb1 Se3 Sr4 87.2(2) 3_445 3_455 ?
Sb3 Se3 Sr4 90.4(2) . 3_445 ?
Sb4 Se3 Sr4 176.4(3) 1_565 3_445 ?
Sb4 Se3 Sr4 94.53(13) . 3_445 ?
Pb1 Se3 Sr4 87.2(2) 3_445 3_445 ?
Sr4 Se3 Sr4 82.3(3) 3_455 3_445 ?
O4 Sr2 O4 117.4(15) . 1_545 ?
O4 Sr2 O3 78.5(9) . . ?
O4 Sr2 O3 78.5(9) 1_545 . ?
O4 Sr2 O1 111.5(10) . . ?
O4 Sr2 O1 111.5(10) 1_545 . ?
O3 Sr2 O1 67.6(14) . . ?
O4 Sr2 Se7 76.9(7) . 1_666 ?
O4 Sr2 Se7 152.7(9) 1_545 1_666 ?
O3 Sr2 Se7 128.5(5) . 1_666 ?
O1 Sr2 Se7 80.7(9) . 1_666 ?
O4 Sr2 Se7 152.7(9) . 1_656 ?
O4 Sr2 Se7 76.9(7) 1_545 1_656 ?
O3 Sr2 Se7 128.5(5) . 1_656 ?
O1 Sr2 Se7 80.7(9) . 1_656 ?
Se7 Sr2 Se7 81.4(3) 1_666 1_656 ?
O4 Sr2 O5 59.3(8) . . ?
O4 Sr2 O5 59.3(8) 1_545 . ?
O3 Sr2 O5 77.5(14) . . ?
O1 Sr2 O5 145.1(16) . . ?
Se7 Sr2 O5 123.9(7) 1_666 . ?
Se7 Sr2 O5 123.9(8) 1_656 . ?
O4 Sr2 Se8 80.9(10) . 1_666 ?
O4 Sr2 Se8 80.9(10) 1_545 1_666 ?
O3 Sr2 Se8 139.6(9) . 1_666 ?
O1 Sr2 Se8 152.9(12) . 1_666 ?
Se7 Sr2 Se8 78.9(3) 1_666 1_666 ?
Se7 Sr2 Se8 78.9(3) 1_656 1_666 ?
O5 Sr2 Se8 62.1(12) . 1_666 ?
O4 Sr2 Sb1 95.3(10) . . ?
O4 Sr2 Sb1 95.3(10) 1_545 . ?
O3 Sr2 Sb1 32.8(8) . . ?
O1 Sr2 Sb1 34.8(11) . . ?
Se7 Sr2 Sb1 106.8(2) 1_666 . ?
Se7 Sr2 Sb1 106.8(2) 1_656 . ?
O5 Sr2 Sb1 110.3(12) . . ?
Se8 Sr2 Sb1 172.4(3) 1_666 . ?
O4 Sr2 Sb2 27.5(9) . . ?
O4 Sr2 Sb2 94.0(8) 1_545 . ?
O3 Sr2 Sb2 86.4(7) . . ?
O1 Sr2 Sb2 137.7(7) . . ?
Se7 Sr2 Sb2 91.81(15) 1_666 . ?
Se7 Sr2 Sb2 139.7(3) 1_656 . ?
O5 Sr2 Sb2 34.9(2) . . ?
Se8 Sr2 Sb2 60.84(17) 1_666 . ?
Sb1 Sr2 Sb2 113.2(2) . . ?
O4 Sr2 Sb2 94.0(8) . 1_545 ?
O4 Sr2 Sb2 27.5(9) 1_545 1_545 ?
O3 Sr2 Sb2 86.4(7) . 1_545 ?
O1 Sr2 Sb2 137.7(7) . 1_545 ?
Se7 Sr2 Sb2 139.7(3) 1_666 1_545 ?
Se7 Sr2 Sb2 91.81(15) 1_656 1_545 ?
O5 Sr2 Sb2 34.9(3) . 1_545 ?
Se8 Sr2 Sb2 60.84(17) 1_666 1_545 ?
Sb1 Sr2 Sb2 113.2(2) . 1_545 ?
Sb2 Sr2 Sb2 68.14(15) . 1_545 ?
O4 Sr2 Sr3 40.6(9) . . ?
O4 Sr2 Sr3 98.9(8) 1_545 . ?
O3 Sr2 Sr3 37.9(4) . . ?
O1 Sr2 Sr3 88.8(10) . . ?
Se7 Sr2 Sr3 105.84(14) 1_666 . ?
Se7 Sr2 Sr3 166.15(19) 1_656 . ?
O5 Sr2 Sr3 62.2(9) . . ?
Se8 Sr2 Sr3 113.84(16) 1_666 . ?
Sb1 Sr2 Sr3 60.07(12) . . ?
Sb2 Sr2 Sr3 53.14(13) . . ?
Sb2 Sr2 Sr3 89.99(12) 1_545 . ?
Pb1 Se2 Sb3 95.4(2) . 1_565 ?
Pb1 Se2 Sb3 95.4(2) . . ?
Sb3 Se2 Sb3 89.2(2) 1_565 . ?
Pb1 Se2 Sr4 170.8(3) . 3_455 ?
Sb3 Se2 Sr4 91.1(2) 1_565 3_455 ?
Sb3 Se2 Sr4 91.1(2) . 3_455 ?
Pb1 Se2 Sr3 93.3(2) . 3_465 ?
Sb3 Se2 Sr3 94.87(11) 1_565 3_465 ?
Sb3 Se2 Sr3 170.0(3) . 3_465 ?
Sr4 Se2 Sr3 79.7(2) 3_455 3_465 ?
Pb1 Se2 Sr3 93.3(2) . 3_455 ?
Sb3 Se2 Sr3 170.0(3) 1_565 3_455 ?
Sb3 Se2 Sr3 94.87(11) . 3_455 ?
Sr4 Se2 Sr3 79.7(2) 3_455 3_455 ?
Sr3 Se2 Sr3 79.7(2) 3_465 3_455 ?
Pb2 Se4 Sb3 90.6(2) 3 . ?
Pb2 Se4 Sb3 90.6(2) 3 1_545 ?
Sb3 Se4 Sb3 87.8(3) . 1_545 ?
Pb1 Se1 Pb1 96.5(3) 1_545 . ?
Pb1 Se1 Sr4 94.4(2) 1_545 . ?
Pb1 Se1 Sr4 94.4(2) . . ?
Pb1 Se1 Sr3 94.8(2) 1_545 3_455 ?
Pb1 Se1 Sr3 94.8(2) . 3_455 ?
Sr4 Se1 Sr3 166.2(3) . 3_455 ?
Sb5 Se8 Sb5 95.0(3) . 1_545 ?
Sb5 Se8 Sr1 93.8(2) . 3_344 ?
Sb5 Se8 Sr1 93.8(2) 1_545 3_344 ?
Sb5 Se8 Sr2 93.6(2) . 1_444 ?
Sb5 Se8 Sr2 93.6(2) 1_545 1_444 ?
Sr1 Se8 Sr2 168.9(3) 3_344 1_444 ?
Sb5 Se7 Pb2 94.6(2) . . ?
Sb5 Se7 Pb2 94.6(2) . 1_545 ?
Pb2 Se7 Pb2 87.8(2) . 1_545 ?
Sb5 Se7 Sr1 173.7(3) . 1_454 ?
Pb2 Se7 Sr1 89.9(2) . 1_454 ?
Pb2 Se7 Sr1 89.9(2) 1_545 1_454 ?
Sb5 Se7 Sr2 94.4(2) . 1_444 ?
Pb2 Se7 Sr2 170.4(3) . 1_444 ?
Pb2 Se7 Sr2 94.69(10) 1_545 1_444 ?
Sr1 Se7 Sr2 80.8(2) 1_454 1_444 ?
Sb5 Se7 Sr2 94.4(2) . 1_454 ?
Pb2 Se7 Sr2 94.69(10) . 1_454 ?
Pb2 Se7 Sr2 170.4(3) 1_545 1_454 ?
Sr1 Se7 Sr2 80.8(2) 1_454 1_454 ?
Sr2 Se7 Sr2 81.4(3) 1_444 1_454 ?
Pb2 Se5 Pb2 90.9(3) 1_565 . ?
Pb2 Se5 Sb4 91.0(2) 1_565 . ?
Pb2 Se5 Sb4 91.0(2) . . ?
Pb2 Se5 Sb3 91.8(3) 1_565 3_445 ?
Pb2 Se5 Sb3 91.8(3) . 3_445 ?
Sb4 Se5 Sb3 176.0(3) . 3_445 ?
Pb2 Se5 Pb1 93.74(10) 1_565 3_445 ?
Pb2 Se5 Pb1 175.4(2) . 3_445 ?
Sb4 Se5 Pb1 89.4(3) . 3_445 ?
Sb3 Se5 Pb1 87.6(3) 3_445 3_445 ?
Pb2 Se5 Pb1 175.3(2) 1_565 3_435 ?
Pb2 Se5 Pb1 93.74(10) . 3_435 ?
Sb4 Se5 Pb1 89.4(3) . 3_435 ?
Sb3 Se5 Pb1 87.6(3) 3_445 3_435 ?
Pb1 Se5 Pb1 81.6(2) 3_445 3_435 ?
Pb2 Se6 Sr1 91.0(3) . 1_454 ?
Pb2 Se6 Sr1 91.0(3) . 1_464 ?
Sr1 Se6 Sr1 85.2(2) 1_454 1_464 ?
Sb1 O3 Sr3 115.0(10) . . ?
Sb1 O3 Sr3 115.0(10) . 1_545 ?
Sr3 O3 Sr3 115.4(14) . 1_545 ?
Sb1 O3 Sr2 101.1(14) . . ?
Sr3 O3 Sr2 103.8(10) . . ?
Sr3 O3 Sr2 103.8(10) 1_545 . ?
Sb2 O6 Sr4 113.8(12) . . ?
Sb2 O6 Sr4 113.8(12) . 1_545 ?
Sr4 O6 Sr4 115.1(18) . 1_545 ?
Sb2 O6 Sr3 97.9(17) . . ?
Sr4 O6 Sr3 107.1(12) . . ?
Sr4 O6 Sr3 107.1(12) 1_545 . ?
Sb2 O5 Sb2 155(4) . 1_545 ?
Sb2 O5 Sr4 100.8(18) . 1_545 ?
Sb2 O5 Sr4 100.8(18) 1_545 1_545 ?
Sb2 O5 Sr2 85.9(17) . . ?
Sb2 O5 Sr2 85.9(17) 1_545 . ?
Sr4 O5 Sr2 139(2) 1_545 . ?

loop_
_geom_bond_atom_site_label_1
_geom_bond_atom_site_label_2
_geom_bond_distance
_geom_bond_site_symmetry_2
_geom_bond_publ_flag
Pb1 Se1 2.837(7) . ?
Pb1 Se1 2.837(7) 1_565 ?
Pb1 Se2 2.884(10) . ?
Pb1 Se3 3.171(10) 3 ?
Pb1 Se5 3.238(7) 3 ?
Pb1 Se5 3.238(7) 3_565 ?
Sr1 O1 2.52(3) . ?
Sr1 O1 2.52(3) 1_545 ?
Sr1 O2 2.71(6) 1_545 ?
Sr1 Se6 3.127(7) 1_656 ?
Sr1 Se6 3.127(7) 1_646 ?
Sr1 Se8 3.136(11) 3_656 ?
Sr1 Se7 3.140(9) 1_656 ?
Sr1 Sb1 3.762(7) 1_545 ?
Sr1 Sb1 3.762(7) . ?
Sr1 Sr2 4.141(8) 1_545 ?
Sr1 Sr2 4.141(8) . ?
Sr1 Sr1 4.2335(3) 1_545 ?
O4 Sb2 1.95(4) . ?
O4 Sr2 2.48(2) . ?
O4 Sr2 2.48(2) 1_565 ?
O4 Sr3 2.63(4) . ?
Sb3 Se3 2.991(11) . ?
Sb3 Se2 3.015(6) . ?
Sb3 Se2 3.015(6) 1_545 ?
Sb3 Se4 3.053(7) . ?
Sb3 Se4 3.053(7) 1_565 ?
Sb3 Se5 3.063(11) 3 ?
Pb2 Se5 2.971(7) . ?
Pb2 Se5 2.971(7) 1_545 ?
Pb2 Se6 3.008(11) . ?
Pb2 Se4 3.043(10) 3_445 ?
Pb2 Se7 3.053(6) 1_565 ?
Pb2 Se7 3.053(6) . ?
O1 Sb1 1.97(5) . ?
O1 Sr1 2.52(3) 1_565 ?
O1 Sr2 2.57(5) . ?
Sb4 Se3 3.030(7) . ?
Sb4 Se3 3.030(7) 1_545 ?
Sb4 Se5 3.048(12) . ?
Sr4 O6 2.51(2) . ?
Sr4 O6 2.51(2) 1_565 ?
Sr4 O5 2.64(7) 1_565 ?
Sr4 Se1 3.159(10) . ?
Sr4 Se2 3.160(9) 3_545 ?
Sr4 Se3 3.218(8) 3_545 ?
Sr4 Se3 3.218(8) 3 ?
Sr4 Sb2 3.713(8) 1_565 ?
Sr4 Sb2 3.713(7) . ?
Sr4 Sr3 4.142(9) . ?
Sr4 Sr3 4.142(9) 1_565 ?
Sr4 Sr4 4.2335(3) 1_565 ?
O2 Sb1 2.200(14) . ?
O2 Sb1 2.200(14) 1_565 ?
O2 Sr1 2.71(6) 1_565 ?
O2 Sr3 3.05(5) . ?
Sb1 O3 1.90(4) . ?
Sb1 O2 2.200(14) 1_545 ?
Sb1 Sr2 3.434(9) . ?
Sb1 Sr3 3.726(7) 1_545 ?
Sb1 Sr3 3.726(7) . ?
Sb1 Sr1 3.762(7) 1_565 ?
Sb2 O6 1.91(5) . ?
Sb2 O5 2.168(15) . ?
Sb2 O5 2.168(15) 1_565 ?
Sb2 Sr3 3.463(8) . ?
Sb2 Sr4 3.713(8) 1_545 ?
Sb2 Sr2 3.778(7) . ?
Sb2 Sr2 3.779(7) 1_565 ?
Sb5 Se8 2.870(7) 1_565 ?
Sb5 Se8 2.870(7) . ?
Sb5 Se7 2.890(9) . ?
Sr3 O3 2.504(19) 1_565 ?
Sr3 O3 2.504(19) . ?
Sr3 O6 2.64(4) . ?
Sr3 Se1 3.277(9) 3_545 ?
Sr3 Se2 3.303(8) 3_535 ?
Sr3 Se2 3.303(8) 3_545 ?
Sr3 Sb1 3.726(7) 1_565 ?
Sr3 Sr2 3.955(3) . ?
Se3 Sb4 3.030(7) 1_565 ?
Se3 Pb1 3.171(10) 3_445 ?
Se3 Sr4 3.218(8) 3_455 ?
Se3 Sr4 3.218(8) 3_445 ?
Sr2 O4 2.48(2) 1_545 ?
Sr2 O3 2.52(3) . ?
Sr2 Se7 3.246(8) 1_666 ?
Sr2 Se7 3.246(8) 1_656 ?
Sr2 O5 3.25(6) . ?
Sr2 Se8 3.300(10) 1_666 ?
Sr2 Sb2 3.779(7) 1_545 ?
Se2 Sb3 3.015(6) 1_565 ?
Se2 Sr4 3.160(9) 3_455 ?
Se2 Sr3 3.303(8) 3_465 ?
Se2 Sr3 3.303(8) 3_455 ?
Se4 Pb2 3.043(10) 3 ?
Se4 Sb3 3.053(7) 1_545 ?
Se1 Pb1 2.837(7) 1_545 ?
Se1 Sr3 3.277(9) 3_455 ?
Se8 Sb5 2.870(7) 1_545 ?
Se8 Sr1 3.136(11) 3_344 ?
Se8 Sr2 3.300(10) 1_444 ?
Se7 Pb2 3.053(6) 1_545 ?
Se7 Sr1 3.140(9) 1_454 ?
Se7 Sr2 3.246(8) 1_444 ?
Se7 Sr2 3.246(8) 1_454 ?
Se5 Pb2 2.971(7) 1_565 ?
Se5 Sb3 3.063(11) 3_445 ?
Se5 Pb1 3.238(7) 3_445 ?
Se5 Pb1 3.238(7) 3_435 ?
Se6 Sr1 3.127(7) 1_454 ?
Se6 Sr1 3.127(7) 1_464 ?
O3 Sr3 2.504(19) 1_545 ?
O6 Sr4 2.51(2) 1_545 ?
O5 Sb2 2.168(15) 1_545 ?
O5 Sr4 2.64(7) 1_545 ?

loop_
_geom_torsion_atom_site_label_1
_geom_torsion_atom_site_label_2
_geom_torsion_atom_site_label_3
_geom_torsion_atom_site_label_4
_geom_torsion
_geom_torsion_site_symmetry_1
_geom_torsion_site_symmetry_2
_geom_torsion_site_symmetry_3
_geom_torsion_site_symmetry_4
_geom_torsion_publ_flag
O1 Sb1 O3 Sr3 111.1(12) . . . . ?
O2 Sb1 O3 Sr3 35.7(18) . . . . ?
O2 Sb1 O3 Sr3 -173.5(19) 1_545 . . . ?
Sr2 Sb1 O3 Sr3 111.1(12) . . . . ?
Sr3 Sb1 O3 Sr3 -138(2) 1_545 . . . ?
Sr1 Sb1 O3 Sr3 147.3(11) . . . . ?
Sr1 Sb1 O3 Sr3 74.9(14) 1_565 . . . ?
O1 Sb1 O3 Sr3 -111.1(12) . . . 1_545 ?
O2 Sb1 O3 Sr3 173.5(19) . . . 1_545 ?
O2 Sb1 O3 Sr3 -35.7(19) 1_545 . . 1_545 ?
Sr2 Sb1 O3 Sr3 -111.1(12) . . . 1_545 ?
Sr3 Sb1 O3 Sr3 138(2) . . . 1_545 ?
Sr1 Sb1 O3 Sr3 -74.9(14) . . . 1_545 ?
Sr1 Sb1 O3 Sr3 -147.3(11) 1_565 . . 1_545 ?
O1 Sb1 O3 Sr2 0.000(1) . . . . ?
O2 Sb1 O3 Sr2 -75.4(14) . . . . ?
O2 Sb1 O3 Sr2 75.4(14) 1_545 . . . ?
Sr3 Sb1 O3 Sr2 111.1(12) 1_545 . . . ?
Sr3 Sb1 O3 Sr2 -111.1(12) . . . . ?
Sr1 Sb1 O3 Sr2 36.2(2) . . . . ?
Sr1 Sb1 O3 Sr2 -36.2(2) 1_565 . . . ?
